data_7017381
loop_
_publ_author_name
'Hill, Michael S.'
'Kociok-K\"ohn, Gabriele'
'Macdougall, Dugald J.'
'Mahon, Mary F.'
'Weetman, Catherine'

_publ_section_title
;
 Magnesium hydrides and the dearomatisation of pyridine and quinoline
 derivatives.
;
_journal_issue 46
_journal_name_full 'Dalton transactions (Cambridge, England : 2003)'
_journal_page_first 12500
_journal_page_last 12509
_journal_paper_doi 10.1039/c1dt11235j
_journal_volume 40
_journal_year 2011
_chemical_formula_sum 'C39 H57 Mg N3'
_chemical_formula_weight 592.19
_chemical_name_systematic
;
?
;
_space_group_IT_number 14
_symmetry_cell_setting monoclinic
_symmetry_space_group_name_Hall '-P 2ybc'
_symmetry_space_group_name_H-M 'P 1 21/c 1'
_atom_sites_solution_hydrogens geom
_atom_sites_solution_primary direct
_atom_sites_solution_secondary difmap
_audit_creation_method SHELXL-97
_cell_angle_alpha 90.00
_cell_angle_beta 98.312(1)
_cell_angle_gamma 90.00
_cell_formula_units_Z 8
_cell_length_a 15.8710(2)
_cell_length_b 24.1760(4)
_cell_length_c 19.3490(3)
_cell_measurement_reflns_used 205787
_cell_measurement_temperature 150(2)
_cell_measurement_theta_max 27.485
_cell_measurement_theta_min 2.910
_cell_volume 7346.17(19)
_computing_cell_refinement 'HKL Scalepack (Otwinowski & Minor 1997)'
_computing_data_collection 'Collect (Bruker AXS BV 1997-2004)'
_computing_data_reduction 'Denzo & Scalepack (Otwinowski, Minor 1997)'
_computing_molecular_graphics 'ORTEX (P.McArdle 1995)'
_computing_publication_material 'SHELXL-97/2 (Sheldrick 1997)'
_computing_structure_refinement 'SHELXL-97/2 (Sheldrick 1997)'
_computing_structure_solution 'SHELXS-97 (Sheldrick 1990)'
_diffrn_ambient_temperature 150(2)
_diffrn_measured_fraction_theta_full 0.994
_diffrn_measured_fraction_theta_max 0.994
_diffrn_measurement_device_type '95mm CCD camera on \k-goniostat'
_diffrn_measurement_method CCD
_diffrn_radiation_monochromator 'horizonally mounted graphite crystal'
_diffrn_radiation_source 'fine-focus sealed tube'
_diffrn_radiation_type MoK\a
_diffrn_radiation_wavelength 0.71073
_diffrn_reflns_av_R_equivalents 0.1155
_diffrn_reflns_av_sigmaI/netI 0.0702
_diffrn_reflns_limit_h_max 20
_diffrn_reflns_limit_h_min -20
_diffrn_reflns_limit_k_max 31
_diffrn_reflns_limit_k_min -30
_diffrn_reflns_limit_l_max 25
_diffrn_reflns_limit_l_min -25
_diffrn_reflns_number 133599
_diffrn_reflns_theta_full 27.48
_diffrn_reflns_theta_max 27.48
_diffrn_reflns_theta_min 4.27
_exptl_absorpt_coefficient_mu 0.077
_exptl_absorpt_correction_T_max 0.993
_exptl_absorpt_correction_T_min 0.882
_exptl_absorpt_correction_type multi-scan
_exptl_absorpt_process_details
;
multi-scan from symmetry-related measurements
Sortav (Blessing 1995)
;
_exptl_crystal_colour colorless
_exptl_crystal_density_diffrn 1.071
_exptl_crystal_density_method 'not measured'
_exptl_crystal_description block
_exptl_crystal_F_000 2592
_exptl_crystal_size_max 0.20
_exptl_crystal_size_mid 0.10
_exptl_crystal_size_min 0.10
_refine_diff_density_max 0.354
_refine_diff_density_min -0.347
_refine_diff_density_rms 0.043
_refine_ls_extinction_method none
_refine_ls_goodness_of_fit_ref 1.029
_refine_ls_hydrogen_treatment constr
_refine_ls_matrix_type full
_refine_ls_number_parameters 862
_refine_ls_number_reflns 16753
_refine_ls_number_restraints 0
_refine_ls_restrained_S_all 1.029
_refine_ls_R_factor_all 0.1506
_refine_ls_R_factor_gt 0.0663
_refine_ls_shift/su_max 0.001
_refine_ls_shift/su_mean 0.000
_refine_ls_structure_factor_coef Fsqd
_refine_ls_weighting_details 'calc w=1/[\s^2^(Fo^2^)+(0.0594P)^2^+5.3631P] where P=(Fo^2^+2Fc^2^)/3'
_refine_ls_weighting_scheme calc
_refine_ls_wR_factor_gt 0.1442
_refine_ls_wR_factor_ref 0.1919
_reflns_number_gt 8649
_reflns_number_total 16753
_reflns_threshold_expression >2\s(I)
_cod_data_source_file c1dt11235j.txt
_cod_data_source_block 2-h10msh19
_cod_original_sg_symbol_H-M P21/c
_cod_database_code 7017381

loop_
_symmetry_equiv_pos_as_xyz
'x, y, z'
'-x, y+1/2, -z+1/2'
'-x, -y, -z'
'x, -y-1/2, z-1/2'

loop_
_atom_site_label
_atom_site_type_symbol
_atom_site_fract_x
_atom_site_fract_y
_atom_site_fract_z
_atom_site_U_iso_or_equiv
_atom_site_adp_type
_atom_site_occupancy
_atom_site_symmetry_multiplicity
_atom_site_calc_flag
_atom_site_refinement_flags
_atom_site_disorder_assembly
_atom_site_disorder_group
C1 C 0.29470(18) 0.03743(13) 0.68137(17) 0.0571(8) Uani 1 1 d . . .
H1A H 0.3129 0.0064 0.7125 0.086 Uiso 1 1 calc R . .
H1B H 0.2768 0.0236 0.6339 0.086 Uiso 1 1 calc R . .
H1C H 0.2469 0.0565 0.6979 0.086 Uiso 1 1 calc R . .
C2 C 0.36844(16) 0.07760(11) 0.68101(14) 0.0423(6) Uani 1 1 d . . .
C3 C 0.37003(16) 0.10609(11) 0.61763(15) 0.0457(7) Uani 1 1 d . . .
H3 H 0.3193 0.1036 0.5851 0.055 Uiso 1 1 calc R . .
C4 C 0.43557(16) 0.13760(11) 0.59549(14) 0.0433(6) Uani 1 1 d . . .
C5 C 0.4242(2) 0.15176(14) 0.51864(15) 0.0602(8) Uani 1 1 d . . .
H5A H 0.4356 0.1912 0.5130 0.090 Uiso 1 1 calc R . .
H5B H 0.3657 0.1434 0.4976 0.090 Uiso 1 1 calc R . .
H5C H 0.4640 0.1299 0.4955 0.090 Uiso 1 1 calc R . .
C6 C 0.42667(17) 0.04769(11) 0.79533(15) 0.0455(6) Uani 1 1 d . . .
C7 C 0.3770(2) 0.05995(12) 0.84789(16) 0.0541(7) Uani 1 1 d . . .
C8 C 0.3837(2) 0.02482(14) 0.90569(18) 0.0679(9) Uani 1 1 d . . .
H8 H 0.3505 0.0321 0.9417 0.081 Uiso 1 1 calc R . .
C9 C 0.4375(2) -0.02018(15) 0.91172(19) 0.0708(10) Uani 1 1 d . . .
H9 H 0.4408 -0.0437 0.9514 0.085 Uiso 1 1 calc R . .
C10 C 0.4862(2) -0.03094(13) 0.86049(18) 0.0642(9) Uani 1 1 d . . .
H10 H 0.5232 -0.0621 0.8652 0.077 Uiso 1 1 calc R . .
C11 C 0.48308(18) 0.00239(11) 0.80172(15) 0.0506(7) Uani 1 1 d . . .
C12 C 0.3186(2) 0.10959(13) 0.84428(18) 0.0627(8) Uani 1 1 d . . .
H12 H 0.3205 0.1283 0.7985 0.075 Uiso 1 1 calc R . .
C13 C 0.2257(2) 0.09309(17) 0.8473(2) 0.0852(11) Uani 1 1 d . . .
H13A H 0.2061 0.0679 0.8086 0.128 Uiso 1 1 calc R . .
H13B H 0.1899 0.1263 0.8434 0.128 Uiso 1 1 calc R . .
H13C H 0.2219 0.0746 0.8918 0.128 Uiso 1 1 calc R . .
C14 C 0.3495(3) 0.15112(15) 0.9021(2) 0.0831(11) Uani 1 1 d . . .
H14A H 0.3471 0.1341 0.9477 0.125 Uiso 1 1 calc R . .
H14B H 0.3130 0.1840 0.8968 0.125 Uiso 1 1 calc R . .
H14C H 0.4083 0.1619 0.8986 0.125 Uiso 1 1 calc R . .
C15 C 0.53989(18) -0.00866(12) 0.74598(16) 0.0540(7) Uani 1 1 d . . .
H15 H 0.5554 0.0281 0.7276 0.065 Uiso 1 1 calc R . .
C16 C 0.4940(2) -0.04145(14) 0.68434(18) 0.0675(9) Uani 1 1 d . . .
H16A H 0.4766 -0.0775 0.7007 0.101 Uiso 1 1 calc R . .
H16B H 0.5324 -0.0470 0.6496 0.101 Uiso 1 1 calc R . .
H16C H 0.4435 -0.0210 0.6632 0.101 Uiso 1 1 calc R . .
C17 C 0.6234(2) -0.03789(14) 0.7753(2) 0.0734(10) Uani 1 1 d . . .
H17A H 0.6110 -0.0757 0.7891 0.110 Uiso 1 1 calc R . .
H17B H 0.6513 -0.0176 0.8162 0.110 Uiso 1 1 calc R . .
H17C H 0.6611 -0.0390 0.7395 0.110 Uiso 1 1 calc R . .
C18 C 0.57412(16) 0.17594(11) 0.60384(13) 0.0432(6) Uani 1 1 d . . .
C19 C 0.63135(17) 0.13957(13) 0.57818(15) 0.0503(7) Uani 1 1 d . . .
C20 C 0.6977(2) 0.16197(16) 0.54731(17) 0.0659(9) Uani 1 1 d . . .
H20 H 0.7364 0.1378 0.5293 0.079 Uiso 1 1 calc R . .
C21 C 0.7087(2) 0.21786(17) 0.5422(2) 0.0783(11) Uani 1 1 d . . .
H21 H 0.7543 0.2321 0.5208 0.094 Uiso 1 1 calc R . .
C22 C 0.6533(2) 0.25333(15) 0.56836(18) 0.0709(10) Uani 1 1 d . . .
H22 H 0.6616 0.2921 0.5652 0.085 Uiso 1 1 calc R . .
C23 C 0.58512(19) 0.23350(12) 0.59949(15) 0.0528(7) Uani 1 1 d . . .
C24 C 0.6231(2) 0.07714(13) 0.58322(16) 0.0578(8) Uani 1 1 d . . .
H24 H 0.5708 0.0691 0.6047 0.069 Uiso 1 1 calc R . .
C25 C 0.6994(3) 0.05232(17) 0.6310(2) 0.0867(12) Uani 1 1 d . . .
H25A H 0.7518 0.0597 0.6113 0.130 Uiso 1 1 calc R . .
H25B H 0.6915 0.0123 0.6348 0.130 Uiso 1 1 calc R . .
H25C H 0.7035 0.0691 0.6775 0.130 Uiso 1 1 calc R . .
C26 C 0.6129(3) 0.04887(15) 0.51185(19) 0.0792(11) Uani 1 1 d . . .
H26A H 0.5654 0.0658 0.4811 0.119 Uiso 1 1 calc R . .
H26B H 0.6013 0.0094 0.5174 0.119 Uiso 1 1 calc R . .
H26C H 0.6654 0.0532 0.4913 0.119 Uiso 1 1 calc R . .
C27 C 0.5256(2) 0.27442(12) 0.62690(16) 0.0594(8) Uani 1 1 d . . .
H27 H 0.4820 0.2524 0.6475 0.071 Uiso 1 1 calc R . .
C28 C 0.5721(3) 0.30978(15) 0.68508(18) 0.0784(11) Uani 1 1 d . . .
H28A H 0.6042 0.2859 0.7204 0.118 Uiso 1 1 calc R . .
H28B H 0.5307 0.3315 0.7066 0.118 Uiso 1 1 calc R . .
H28C H 0.6114 0.3348 0.6658 0.118 Uiso 1 1 calc R . .
C29 C 0.4776(3) 0.31092(16) 0.5693(2) 0.0864(12) Uani 1 1 d . . .
H29A H 0.5183 0.3345 0.5494 0.130 Uiso 1 1 calc R . .
H29B H 0.4365 0.3341 0.5891 0.130 Uiso 1 1 calc R . .
H29C H 0.4474 0.2874 0.5325 0.130 Uiso 1 1 calc R . .
C30 C 0.6283(3) 0.1298(2) 0.8191(3) 0.0478(12) Uani 0.70 1 d P A 1
H30A H 0.6600 0.0992 0.8006 0.057 Uiso 0.70 1 calc PR A 1
H30B H 0.6653 0.1629 0.8222 0.057 Uiso 0.70 1 calc PR A 1
C31 C 0.6126(3) 0.1141(2) 0.8942(2) 0.0565(11) Uani 0.70 1 d P A 1
H31A H 0.5724 0.1414 0.9093 0.068 Uiso 0.70 1 calc PR A 1
H31B H 0.5841 0.0776 0.8920 0.068 Uiso 0.70 1 calc PR A 1
C32 C 0.6904(3) 0.11145(19) 0.9499(2) 0.0594(11) Uani 0.70 1 d P A 1
H32A H 0.7212 0.1471 0.9502 0.071 Uiso 0.70 1 calc PR A 1
H32B H 0.6710 0.1072 0.9960 0.071 Uiso 0.70 1 calc PR A 1
C33 C 0.7512(4) 0.0656(3) 0.9410(4) 0.0784(17) Uani 0.70 1 d P A 1
H33A H 0.7214 0.0301 0.9400 0.118 Uiso 0.70 1 calc PR A 1
H33B H 0.7980 0.0660 0.9800 0.118 Uiso 0.70 1 calc PR A 1
H33C H 0.7741 0.0707 0.8970 0.118 Uiso 0.70 1 calc PR A 1
C30A C 0.6448(12) 0.1363(9) 0.7969(9) 0.077(6) Uiso 0.30 1 d P A 2
H30C H 0.6779 0.1154 0.7660 0.093 Uiso 0.30 1 calc PR A 2
H30D H 0.6715 0.1731 0.8053 0.093 Uiso 0.30 1 calc PR A 2
C31A C 0.6489(8) 0.1049(5) 0.8684(7) 0.059(3) Uiso 0.30 1 d P A 2
H31C H 0.6235 0.1290 0.9012 0.071 Uiso 0.30 1 calc PR A 2
H31D H 0.6127 0.0715 0.8606 0.071 Uiso 0.30 1 calc PR A 2
C32A C 0.7338(7) 0.0875(5) 0.9028(6) 0.059(3) Uiso 0.30 1 d P A 2
H32C H 0.7695 0.1206 0.9151 0.071 Uiso 0.30 1 calc PR A 2
H32D H 0.7616 0.0648 0.8700 0.071 Uiso 0.30 1 calc PR A 2
C33A C 0.7270(12) 0.0536(8) 0.9697(9) 0.089(6) Uiso 0.30 1 d P A 2
H33D H 0.7124 0.0783 1.0063 0.134 Uiso 0.30 1 calc PR A 2
H33E H 0.7816 0.0356 0.9857 0.134 Uiso 0.30 1 calc PR A 2
H33F H 0.6826 0.0254 0.9595 0.134 Uiso 0.30 1 calc PR A 2
C40 C 0.91465(19) 0.30265(13) 0.51146(14) 0.0503(7) Uani 1 1 d . . .
H40A H 0.9586 0.3192 0.4873 0.075 Uiso 1 1 calc R . .
H40B H 0.8583 0.3139 0.4882 0.075 Uiso 1 1 calc R . .
H40C H 0.9194 0.2623 0.5101 0.075 Uiso 1 1 calc R . .
C41 C 0.92650(16) 0.32196(10) 0.58664(12) 0.0370(6) Uani 1 1 d . . .
C42 C 0.85908(16) 0.35228(10) 0.60743(13) 0.0395(6) Uani 1 1 d . . .
H42 H 0.8078 0.3519 0.5754 0.047 Uiso 1 1 calc R . .
C43 C 0.85604(15) 0.38324(10) 0.66874(13) 0.0382(6) Uani 1 1 d . . .
C44 C 0.78009(17) 0.42179(12) 0.66751(15) 0.0489(7) Uani 1 1 d . . .
H44A H 0.7339 0.4024 0.6860 0.073 Uiso 1 1 calc R . .
H44B H 0.7605 0.4334 0.6194 0.073 Uiso 1 1 calc R . .
H44C H 0.7969 0.4544 0.6964 0.073 Uiso 1 1 calc R . .
C45 C 1.06919(16) 0.29076(11) 0.59586(13) 0.0422(6) Uani 1 1 d . . .
C46 C 1.08614(19) 0.23381(12) 0.59154(15) 0.0508(7) Uani 1 1 d . . .
C47 C 1.1556(2) 0.21727(15) 0.55924(18) 0.0674(9) Uani 1 1 d . . .
H47 H 1.1679 0.1790 0.5559 0.081 Uiso 1 1 calc R . .
C48 C 1.2066(2) 0.25584(17) 0.53208(18) 0.0720(10) Uani 1 1 d . . .
H48 H 1.2524 0.2439 0.5091 0.086 Uiso 1 1 calc R . .
C49 C 1.1910(2) 0.31125(16) 0.53848(16) 0.0632(9) Uani 1 1 d . . .
H49 H 1.2271 0.3374 0.5207 0.076 Uiso 1 1 calc R . .
C50 C 1.12304(17) 0.33014(12) 0.57067(14) 0.0484(7) Uani 1 1 d . . .
C51 C 1.0327(2) 0.19040(12) 0.62117(17) 0.0606(8) Uani 1 1 d . . .
H51 H 0.9853 0.2099 0.6399 0.073 Uiso 1 1 calc R . .
C52 C 0.9925(3) 0.14853(15) 0.5661(2) 0.0802(11) Uani 1 1 d . . .
H52A H 0.9623 0.1684 0.5259 0.120 Uiso 1 1 calc R . .
H52B H 0.9523 0.1249 0.5865 0.120 Uiso 1 1 calc R . .
H52C H 1.0373 0.1256 0.5510 0.120 Uiso 1 1 calc R . .
C53 C 1.0853(3) 0.15994(15) 0.68227(18) 0.0775(10) Uani 1 1 d . . .
H53A H 1.1306 0.1388 0.6651 0.116 Uiso 1 1 calc R . .
H53B H 1.0483 0.1347 0.7038 0.116 Uiso 1 1 calc R . .
H53C H 1.1106 0.1869 0.7171 0.116 Uiso 1 1 calc R . .
C54 C 1.1092(2) 0.39174(12) 0.57871(15) 0.0549(8) Uani 1 1 d . . .
H54 H 1.0658 0.3964 0.6109 0.066 Uiso 1 1 calc R . .
C55 C 1.1904(2) 0.42029(16) 0.6125(2) 0.0858(12) Uani 1 1 d . . .
H55A H 1.2131 0.4009 0.6558 0.129 Uiso 1 1 calc R . .
H55B H 1.1777 0.4587 0.6233 0.129 Uiso 1 1 calc R . .
H55C H 1.2327 0.4195 0.5803 0.129 Uiso 1 1 calc R . .
C56 C 1.0743(3) 0.41959(15) 0.50995(19) 0.0810(11) Uani 1 1 d . . .
H56A H 1.1133 0.4132 0.4758 0.121 Uiso 1 1 calc R . .
H56B H 1.0688 0.4594 0.5175 0.121 Uiso 1 1 calc R . .
H56C H 1.0183 0.4040 0.4922 0.121 Uiso 1 1 calc R . .
C57 C 0.91177(16) 0.41752(10) 0.78245(14) 0.0402(6) Uani 1 1 d . . .
C58 C 0.96545(17) 0.46419(11) 0.78762(15) 0.0468(7) Uani 1 1 d . . .
C59 C 0.9663(2) 0.49822(12) 0.84624(17) 0.0561(8) Uani 1 1 d . . .
H59 H 1.0008 0.5305 0.8502 0.067 Uiso 1 1 calc R . .
C60 C 0.9188(2) 0.48631(13) 0.89788(17) 0.0610(8) Uani 1 1 d . . .
H60 H 0.9210 0.5100 0.9373 0.073 Uiso 1 1 calc R . .
C61 C 0.86752(19) 0.43972(12) 0.89284(15) 0.0531(7) Uani 1 1 d . . .
H61 H 0.8355 0.4313 0.9294 0.064 Uiso 1 1 calc R . .
C62 C 0.86229(17) 0.40509(11) 0.83481(14) 0.0436(6) Uani 1 1 d . . .
C63 C 1.02236(17) 0.47647(11) 0.73269(16) 0.0500(7) Uani 1 1 d . . .
H63 H 1.0407 0.4400 0.7155 0.060 Uiso 1 1 calc R . .
C64 C 0.9756(2) 0.50693(14) 0.66968(17) 0.0661(9) Uani 1 1 d . . .
H64A H 0.9262 0.4852 0.6492 0.099 Uiso 1 1 calc R . .
H64B H 1.0141 0.5122 0.6349 0.099 Uiso 1 1 calc R . .
H64C H 0.9566 0.5431 0.6844 0.099 Uiso 1 1 calc R . .
C65 C 1.1033(2) 0.50825(14) 0.76097(19) 0.0696(9) Uani 1 1 d . . .
H65A H 1.1412 0.5095 0.7253 0.104 Uiso 1 1 calc R . .
H65B H 1.1322 0.4896 0.8028 0.104 Uiso 1 1 calc R . .
H65C H 1.0883 0.5460 0.7730 0.104 Uiso 1 1 calc R . .
C66 C 0.80529(18) 0.35438(11) 0.83145(14) 0.0466(6) Uani 1 1 d . . .
H66 H 0.8061 0.3364 0.7850 0.056 Uiso 1 1 calc R . .
C67 C 0.8386(2) 0.31226(13) 0.88806(15) 0.0605(8) Uani 1 1 d . . .
H67A H 0.8984 0.3039 0.8852 0.091 Uiso 1 1 calc R . .
H67B H 0.8049 0.2782 0.8810 0.091 Uiso 1 1 calc R . .
H67C H 0.8338 0.3277 0.9342 0.091 Uiso 1 1 calc R . .
C68 C 0.71262(19) 0.36945(14) 0.83709(18) 0.0644(8) Uani 1 1 d . . .
H68A H 0.7096 0.3859 0.8829 0.097 Uiso 1 1 calc R . .
H68B H 0.6774 0.3360 0.8315 0.097 Uiso 1 1 calc R . .
H68C H 0.6916 0.3960 0.8004 0.097 Uiso 1 1 calc R . .
C69 C 1.12892(18) 0.34054(13) 0.79586(16) 0.0549(8) Uani 1 1 d . B .
H69A H 1.1621 0.3060 0.8050 0.066 Uiso 1 1 calc R . .
H69B H 1.1608 0.3648 0.7676 0.066 Uiso 1 1 calc R . .
C70 C 1.12463(19) 0.36966(13) 0.86722(17) 0.0597(8) Uani 1 1 d . . .
H70A H 1.0805 0.3988 0.8598 0.072 Uiso 1 1 calc R . .
H70B H 1.1058 0.3421 0.8996 0.072 Uiso 1 1 calc R . .
C71 C 1.2062(2) 0.39554(15) 0.90217(18) 0.0712(10) Uani 1 1 d . . .
H71A H 1.2466 0.3659 0.9200 0.085 Uiso 1 1 calc R . .
H71B H 1.2322 0.4170 0.8671 0.085 Uiso 1 1 calc R . .
C72 C 1.1928(2) 0.43312(15) 0.96171(18) 0.0760(10) Uani 1 1 d . . .
H72A H 1.1545 0.4633 0.9441 0.114 Uiso 1 1 calc R . .
H72B H 1.2477 0.4485 0.9829 0.114 Uiso 1 1 calc R . .
H72C H 1.1677 0.4120 0.9968 0.114 Uiso 1 1 calc R . .
N3 N 0.4640(3) 0.22296(18) 0.7852(3) 0.055(3) Uani 0.50 1 d PG A 1
C34 C 0.5202(3) 0.2447(2) 0.8403(3) 0.059(2) Uani 0.50 1 d PG A 1
H34 H 0.5721 0.2261 0.8562 0.071 Uiso 0.50 1 calc PR A 1
C35 C 0.5002(3) 0.2935(2) 0.8722(2) 0.0616(17) Uani 0.50 1 d PG A 1
H35 H 0.5386 0.3084 0.9098 0.074 Uiso 0.50 1 calc PR A 1
C36 C 0.4242(4) 0.3207(2) 0.8489(3) 0.075(3) Uani 0.50 1 d PG A 1
H36 H 0.4106 0.3541 0.8707 0.090 Uiso 0.50 1 calc PR A 1
C37 C 0.3681(3) 0.2990(2) 0.7938(3) 0.065(2) Uani 0.50 1 d PG A 1
H37 H 0.3161 0.3175 0.7779 0.078 Uiso 0.50 1 calc PR A 1
C38 C 0.3880(3) 0.2501(2) 0.7619(2) 0.0537(15) Uani 0.50 1 d PG A 1
C39 C 0.3277(5) 0.2269(4) 0.7059(5) 0.079(3) Uani 0.50 1 d P A 1
H39A H 0.2718 0.2235 0.7213 0.118 Uiso 0.50 1 calc PR A 1
H39B H 0.3474 0.1902 0.6935 0.118 Uiso 0.50 1 calc PR A 1
H39C H 0.3232 0.2512 0.6650 0.118 Uiso 0.50 1 calc PR A 1
N3A N 0.4446(3) 0.21929(16) 0.7742(3) 0.0329(16) Uani 0.50 1 d PG A 2
C34A C 0.3692(3) 0.22498(16) 0.7283(2) 0.0436(16) Uani 0.50 1 d PG A 2
H34A H 0.3527 0.1973 0.6942 0.052 Uiso 0.50 1 calc PR A 2
C35A C 0.3180(2) 0.27120(18) 0.7322(3) 0.0528(15) Uani 0.50 1 d PG A 2
H35A H 0.2665 0.2751 0.7008 0.063 Uiso 0.50 1 calc PR A 2
C36A C 0.3422(3) 0.31173(19) 0.7821(3) 0.068(3) Uani 0.50 1 d PG A 2
H36A H 0.3072 0.3433 0.7848 0.081 Uiso 0.50 1 calc PR A 2
C37A C 0.4176(3) 0.30605(19) 0.8280(3) 0.063(2) Uani 0.50 1 d PG A 2
H37A H 0.4341 0.3338 0.8621 0.075 Uiso 0.50 1 calc PR A 2
C38A C 0.4688(2) 0.25983(18) 0.8241(2) 0.0477(16) Uani 0.50 1 d PG A 2
C39A C 0.5472(5) 0.2531(4) 0.8748(4) 0.069(2) Uani 0.50 1 d P A 2
H39D H 0.5679 0.2895 0.8919 0.103 Uiso 0.50 1 calc PR A 2
H39E H 0.5909 0.2347 0.8520 0.103 Uiso 0.50 1 calc PR A 2
H39F H 0.5348 0.2305 0.9142 0.103 Uiso 0.50 1 calc PR A 2
N6 N 0.94291(16) 0.24721(8) 0.76690(13) 0.0395(9) Uani 0.70 1 d PG B 1
C73 C 0.86554(17) 0.23969(9) 0.72411(12) 0.0440(9) Uani 0.70 1 d PG B 1
H73 H 0.8462 0.2664 0.6894 0.053 Uiso 0.70 1 calc PR B 1
C74 C 0.81654(14) 0.19310(10) 0.73209(13) 0.0510(10) Uani 0.70 1 d PG B 1
H74 H 0.7637 0.1880 0.7028 0.061 Uiso 0.70 1 calc PR B 1
C75 C 0.84490(16) 0.15403(9) 0.78286(15) 0.0509(10) Uani 0.70 1 d PG B 1
H75 H 0.8114 0.1222 0.7883 0.061 Uiso 0.70 1 calc PR B 1
C76 C 0.92226(17) 0.16155(9) 0.82565(13) 0.0461(10) Uani 0.70 1 d PG B 1
H76 H 0.9416 0.1348 0.8604 0.055 Uiso 0.70 1 calc PR B 1
C77 C 0.97127(14) 0.20814(10) 0.81767(12) 0.0425(9) Uani 0.70 1 d PG B 1
C78 C 1.0527(3) 0.21911(19) 0.8645(2) 0.0557(11) Uani 0.70 1 d P B 1
H78A H 1.0734 0.1847 0.8879 0.084 Uiso 0.70 1 calc PR B 1
H78B H 1.0430 0.2467 0.8996 0.084 Uiso 0.70 1 calc PR B 1
H78C H 1.0952 0.2331 0.8369 0.084 Uiso 0.70 1 calc PR B 1
N6A N 0.9663(4) 0.2447(2) 0.7791(3) 0.036(2) Uiso 0.30 1 d PG B 2
C73A C 1.0271(3) 0.2273(2) 0.8337(3) 0.036(2) Uiso 0.30 1 d PG B 2
H73A H 1.0764 0.2492 0.8477 0.043 Uiso 0.30 1 calc PR B 2
C74A C 1.0160(4) 0.1779(3) 0.8679(3) 0.047(2) Uiso 0.30 1 d PG B 2
H74A H 1.0576 0.1660 0.9053 0.057 Uiso 0.30 1 calc PR B 2
C75A C 0.9440(4) 0.1458(2) 0.8475(4) 0.058(3) Uiso 0.30 1 d PG B 2
H75A H 0.9364 0.1120 0.8709 0.070 Uiso 0.30 1 calc PR B 2
C76A C 0.8831(4) 0.1632(3) 0.7929(4) 0.046(3) Uiso 0.30 1 d PG B 2
H76A H 0.8339 0.1413 0.7790 0.056 Uiso 0.30 1 calc PR B 2
C77A C 0.8942(4) 0.2127(3) 0.7587(3) 0.042(2) Uiso 0.30 1 d PG B 2
C78A C 0.8281(7) 0.2306(5) 0.7008(6) 0.060(3) Uiso 0.30 1 d P B 2
H78D H 0.7724 0.2312 0.7171 0.091 Uiso 0.30 1 calc PR B 2
H78E H 0.8265 0.2048 0.6616 0.091 Uiso 0.30 1 calc PR B 2
H78F H 0.8417 0.2678 0.6855 0.091 Uiso 0.30 1 calc PR B 2
N1 N 0.42627(13) 0.08416(8) 0.73644(11) 0.0403(5) Uani 1 1 d . A .
N2 N 0.50587(13) 0.15382(8) 0.63739(11) 0.0398(5) Uani 1 1 d . A .
N4 N 0.99875(12) 0.31002(8) 0.62823(10) 0.0359(5) Uani 1 1 d . B .
N5 N 0.91489(12) 0.38012(8) 0.72466(10) 0.0357(5) Uani 1 1 d . B .
Mg1 Mg 0.51696(5) 0.14648(4) 0.74517(5) 0.0411(2) Uani 1 1 d . . .
Mg2 Mg 1.01064(5) 0.32065(3) 0.73550(4) 0.0365(2) Uani 1 1 d . . .

loop_
_atom_site_aniso_label
_atom_site_aniso_U_11
_atom_site_aniso_U_22
_atom_site_aniso_U_33
_atom_site_aniso_U_23
_atom_site_aniso_U_13
_atom_site_aniso_U_12
C1 0.0409(15) 0.0554(18) 0.074(2) -0.0090(16) 0.0036(14) -0.0140(14)
C2 0.0349(13) 0.0364(14) 0.0548(16) -0.0066(12) 0.0043(12) -0.0022(11)
C3 0.0338(14) 0.0460(15) 0.0542(17) -0.0066(13) -0.0048(12) -0.0023(12)
C4 0.0410(15) 0.0423(15) 0.0452(15) -0.0027(12) 0.0009(12) 0.0022(12)
C5 0.0552(18) 0.075(2) 0.0473(17) 0.0004(16) -0.0038(14) -0.0061(16)
C6 0.0461(15) 0.0373(14) 0.0518(16) -0.0024(12) 0.0023(13) -0.0103(12)
C7 0.0615(18) 0.0467(16) 0.0551(18) -0.0008(14) 0.0122(15) -0.0161(14)
C8 0.081(2) 0.063(2) 0.061(2) -0.0014(17) 0.0150(18) -0.0241(19)
C9 0.083(2) 0.064(2) 0.063(2) 0.0129(18) 0.0038(19) -0.021(2)
C10 0.066(2) 0.0459(17) 0.076(2) 0.0111(16) -0.0065(18) -0.0096(15)
C11 0.0504(16) 0.0398(15) 0.0580(18) -0.0010(14) -0.0041(14) -0.0095(13)
C12 0.073(2) 0.0521(18) 0.069(2) -0.0052(16) 0.0325(17) -0.0099(16)
C13 0.072(2) 0.083(3) 0.108(3) -0.001(2) 0.040(2) -0.003(2)
C14 0.106(3) 0.068(2) 0.085(3) -0.018(2) 0.046(2) -0.017(2)
C15 0.0474(16) 0.0403(15) 0.071(2) 0.0006(14) -0.0017(15) 0.0011(13)
C16 0.0568(19) 0.066(2) 0.078(2) -0.0164(18) 0.0031(17) 0.0061(16)
C17 0.057(2) 0.061(2) 0.098(3) -0.0026(19) -0.0022(19) 0.0133(16)
C18 0.0408(14) 0.0491(16) 0.0398(14) -0.0035(12) 0.0057(11) -0.0073(12)
C19 0.0428(15) 0.0603(18) 0.0477(16) -0.0080(14) 0.0072(13) -0.0041(14)
C20 0.0585(19) 0.079(2) 0.065(2) -0.0169(18) 0.0262(16) -0.0091(17)
C21 0.073(2) 0.088(3) 0.083(3) -0.016(2) 0.039(2) -0.030(2)
C22 0.086(2) 0.060(2) 0.074(2) -0.0091(18) 0.035(2) -0.0277(19)
C23 0.0573(18) 0.0524(17) 0.0497(17) -0.0064(14) 0.0116(14) -0.0123(14)
C24 0.0538(18) 0.0569(18) 0.065(2) -0.0044(16) 0.0171(15) 0.0076(15)
C25 0.086(3) 0.080(3) 0.089(3) -0.007(2) -0.004(2) 0.025(2)
C26 0.096(3) 0.063(2) 0.077(2) -0.0153(19) 0.007(2) 0.002(2)
C27 0.076(2) 0.0435(16) 0.0622(19) -0.0016(14) 0.0223(17) -0.0081(15)
C28 0.108(3) 0.063(2) 0.069(2) -0.0180(18) 0.027(2) -0.019(2)
C29 0.112(3) 0.063(2) 0.083(3) -0.002(2) 0.011(2) 0.009(2)
C30 0.038(2) 0.044(3) 0.057(3) -0.003(2) -0.009(3) -0.006(2)
C31 0.056(3) 0.066(3) 0.045(2) 0.000(2) -0.002(2) -0.003(2)
C32 0.060(3) 0.063(3) 0.053(3) 0.001(2) 0.000(2) 0.002(2)
C33 0.080(4) 0.069(4) 0.081(5) -0.017(4) -0.007(4) 0.016(3)
C40 0.0525(17) 0.0588(18) 0.0390(15) -0.0019(13) 0.0044(13) 0.0000(14)
C41 0.0403(14) 0.0337(13) 0.0358(13) 0.0041(11) 0.0015(11) -0.0050(11)
C42 0.0373(14) 0.0384(14) 0.0404(14) 0.0041(11) -0.0028(11) -0.0039(11)
C43 0.0373(13) 0.0319(13) 0.0444(15) 0.0060(11) 0.0027(11) -0.0011(11)
C44 0.0445(15) 0.0469(16) 0.0534(17) -0.0003(13) 0.0004(13) 0.0082(13)
C45 0.0409(14) 0.0512(16) 0.0341(13) 0.0005(12) 0.0044(11) 0.0018(12)
C46 0.0551(17) 0.0505(17) 0.0490(16) 0.0028(13) 0.0146(14) 0.0106(14)
C47 0.072(2) 0.065(2) 0.069(2) -0.0004(17) 0.0258(18) 0.0197(18)
C48 0.058(2) 0.095(3) 0.069(2) -0.005(2) 0.0292(17) 0.012(2)
C49 0.0533(18) 0.085(3) 0.0543(18) -0.0003(17) 0.0188(15) -0.0077(17)
C50 0.0459(16) 0.0588(18) 0.0405(15) 0.0014(13) 0.0064(12) -0.0072(14)
C51 0.079(2) 0.0402(16) 0.068(2) 0.0045(15) 0.0297(17) 0.0129(15)
C52 0.098(3) 0.061(2) 0.081(2) 0.0039(19) 0.008(2) -0.004(2)
C53 0.113(3) 0.060(2) 0.060(2) 0.0068(17) 0.014(2) 0.005(2)
C54 0.0589(18) 0.0546(18) 0.0525(17) -0.0027(14) 0.0126(14) -0.0191(15)
C55 0.085(3) 0.079(3) 0.090(3) 0.001(2) -0.002(2) -0.035(2)
C56 0.101(3) 0.062(2) 0.075(2) 0.0042(19) -0.003(2) -0.002(2)
C57 0.0387(14) 0.0319(13) 0.0479(15) -0.0009(11) -0.0008(12) 0.0072(11)
C58 0.0465(15) 0.0330(13) 0.0582(17) -0.0043(13) -0.0019(13) 0.0032(12)
C59 0.0593(18) 0.0351(15) 0.071(2) -0.0137(15) 0.0001(16) 0.0021(14)
C60 0.068(2) 0.0505(18) 0.062(2) -0.0224(15) -0.0013(17) 0.0087(16)
C61 0.0593(18) 0.0512(17) 0.0483(16) -0.0095(14) 0.0065(14) 0.0128(15)
C62 0.0453(15) 0.0392(14) 0.0446(15) -0.0011(12) 0.0008(12) 0.0083(12)
C63 0.0478(16) 0.0351(14) 0.0658(19) -0.0016(13) 0.0037(14) -0.0040(12)
C64 0.063(2) 0.062(2) 0.071(2) 0.0116(17) 0.0026(17) -0.0061(16)
C65 0.060(2) 0.058(2) 0.087(2) 0.0049(18) -0.0013(18) -0.0165(16)
C66 0.0529(16) 0.0422(15) 0.0460(15) -0.0049(12) 0.0109(13) 0.0005(13)
C67 0.081(2) 0.0532(18) 0.0508(17) 0.0042(14) 0.0220(16) 0.0081(16)
C68 0.0555(19) 0.070(2) 0.070(2) -0.0075(17) 0.0145(16) -0.0040(16)
C69 0.0495(17) 0.0496(16) 0.0616(19) 0.0075(14) -0.0052(14) -0.0044(14)
C70 0.0567(18) 0.0523(18) 0.067(2) 0.0035(15) -0.0031(15) -0.0017(15)
C71 0.069(2) 0.067(2) 0.070(2) 0.0040(18) -0.0151(18) -0.0025(18)
C72 0.093(3) 0.065(2) 0.064(2) 0.0072(18) -0.0071(19) -0.008(2)
N3 0.042(3) 0.071(6) 0.051(4) 0.009(4) 0.001(3) -0.017(3)
C34 0.065(6) 0.046(4) 0.074(6) -0.005(4) 0.033(5) -0.002(4)
C35 0.067(4) 0.057(4) 0.064(4) -0.014(3) 0.019(3) -0.010(4)
C36 0.074(6) 0.065(6) 0.091(7) 0.006(5) 0.035(5) 0.002(5)
C37 0.081(7) 0.043(4) 0.080(6) -0.009(5) 0.045(5) 0.010(5)
C38 0.048(4) 0.054(4) 0.061(4) 0.012(3) 0.014(3) -0.006(3)
C39 0.052(5) 0.091(6) 0.089(6) 0.010(5) -0.003(4) -0.007(5)
N3A 0.037(3) 0.025(3) 0.037(3) -0.011(2) 0.008(2) 0.002(2)
C34A 0.042(4) 0.039(3) 0.051(4) -0.009(3) 0.012(3) -0.004(3)
C35A 0.048(3) 0.039(3) 0.073(4) -0.008(3) 0.013(3) 0.007(3)
C36A 0.074(5) 0.035(4) 0.107(7) -0.014(4) 0.053(5) 0.003(4)
C37A 0.064(6) 0.049(5) 0.083(6) -0.008(5) 0.035(5) -0.009(4)
C38A 0.068(4) 0.035(3) 0.047(4) -0.016(3) 0.030(3) -0.020(3)
C39A 0.080(6) 0.075(6) 0.052(5) -0.016(4) 0.010(4) -0.028(4)
N6 0.045(2) 0.0384(19) 0.0355(18) 0.0015(14) 0.0067(17) 0.0070(16)
C73 0.049(3) 0.035(2) 0.049(2) 0.0024(19) 0.011(2) -0.0019(19)
C74 0.054(2) 0.044(2) 0.056(2) 0.000(2) 0.010(2) -0.0063(19)
C75 0.059(3) 0.035(2) 0.062(3) 0.0054(19) 0.021(2) -0.002(2)
C76 0.058(3) 0.033(2) 0.050(3) 0.001(2) 0.018(2) 0.001(2)
C77 0.057(2) 0.037(2) 0.036(2) 0.0047(16) 0.0150(18) 0.0131(18)
C78 0.061(3) 0.058(3) 0.046(3) 0.013(2) 0.002(2) 0.011(2)
N1 0.0377(11) 0.0349(11) 0.0481(13) -0.0031(10) 0.0055(10) -0.0026(9)
N2 0.0347(11) 0.0384(12) 0.0458(12) -0.0042(10) 0.0043(9) -0.0031(9)
N4 0.0373(11) 0.0332(11) 0.0375(11) 0.0019(9) 0.0064(9) 0.0001(9)
N5 0.0382(11) 0.0291(10) 0.0393(12) 0.0003(9) 0.0039(9) -0.0001(9)
Mg1 0.0386(5) 0.0391(5) 0.0446(5) -0.0047(4) 0.0020(4) -0.0044(4)
Mg2 0.0377(4) 0.0330(4) 0.0378(5) 0.0015(4) 0.0018(4) 0.0023(4)

loop_
_atom_type_symbol
_atom_type_description
_atom_type_scat_dispersion_real
_atom_type_scat_dispersion_imag
_atom_type_scat_source
C C 0.0033 0.0016 'International Tables Vol C Tables 4.2.6.8 and 6.1.1.4'
H H 0.0000 0.0000 'International Tables Vol C Tables 4.2.6.8 and 6.1.1.4'
N N 0.0061 0.0033 'International Tables Vol C Tables 4.2.6.8 and 6.1.1.4'
Mg Mg 0.0486 0.0363 'International Tables Vol C Tables 4.2.6.8 and 6.1.1.4'

loop_
_geom_angle_atom_site_label_1
_geom_angle_atom_site_label_2
_geom_angle_atom_site_label_3
_geom_angle
C2 C1 H1A 109.5
C2 C1 H1B 109.5
H1A C1 H1B 109.5
C2 C1 H1C 109.5
H1A C1 H1C 109.5
H1B C1 H1C 109.5
N1 C2 C3 123.5(2)
N1 C2 C1 121.3(2)
C3 C2 C1 115.2(2)
C4 C3 C2 129.6(2)
C4 C3 H3 115.2
C2 C3 H3 115.2
N2 C4 C3 124.2(2)
N2 C4 C5 120.0(2)
C3 C4 C5 115.8(2)
C4 C5 H5A 109.5
C4 C5 H5B 109.5
H5A C5 H5B 109.5
C4 C5 H5C 109.5
H5A C5 H5C 109.5
H5B C5 H5C 109.5
C7 C6 C11 121.1(3)
C7 C6 N1 120.3(2)
C11 C6 N1 118.4(3)
C8 C7 C6 117.7(3)
C8 C7 C12 119.7(3)
C6 C7 C12 122.6(3)
C9 C8 C7 121.6(3)
C9 C8 H8 119.2
C7 C8 H8 119.2
C10 C9 C8 119.8(3)
C10 C9 H9 120.1
C8 C9 H9 120.1
C9 C10 C11 121.7(3)
C9 C10 H10 119.1
C11 C10 H10 119.1
C10 C11 C6 118.0(3)
C10 C11 C15 121.5(3)
C6 C11 C15 120.5(3)
C7 C12 C14 110.9(3)
C7 C12 C13 112.2(3)
C14 C12 C13 110.6(3)
C7 C12 H12 107.7
C14 C12 H12 107.7
C13 C12 H12 107.7
C12 C13 H13A 109.5
C12 C13 H13B 109.5
H13A C13 H13B 109.5
C12 C13 H13C 109.5
H13A C13 H13C 109.5
H13B C13 H13C 109.5
C12 C14 H14A 109.5
C12 C14 H14B 109.5
H14A C14 H14B 109.5
C12 C14 H14C 109.5
H14A C14 H14C 109.5
H14B C14 H14C 109.5
C11 C15 C16 112.3(2)
C11 C15 C17 112.7(3)
C16 C15 C17 109.8(3)
C11 C15 H15 107.3
C16 C15 H15 107.3
C17 C15 H15 107.3
C15 C16 H16A 109.5
C15 C16 H16B 109.5
H16A C16 H16B 109.5
C15 C16 H16C 109.5
H16A C16 H16C 109.5
H16B C16 H16C 109.5
C15 C17 H17A 109.5
C15 C17 H17B 109.5
H17A C17 H17B 109.5
C15 C17 H17C 109.5
H17A C17 H17C 109.5
H17B C17 H17C 109.5
C19 C18 C23 120.4(3)
C19 C18 N2 119.5(2)
C23 C18 N2 120.1(2)
C20 C19 C18 118.4(3)
C20 C19 C24 119.4(3)
C18 C19 C24 122.2(3)
C21 C20 C19 121.8(3)
C21 C20 H20 119.1
C19 C20 H20 119.1
C20 C21 C22 119.7(3)
C20 C21 H21 120.2
C22 C21 H21 120.2
C21 C22 C23 121.3(3)
C21 C22 H22 119.3
C23 C22 H22 119.3
C22 C23 C18 118.4(3)
C22 C23 C27 119.2(3)
C18 C23 C27 122.4(3)
C19 C24 C26 112.7(3)
C19 C24 C25 111.1(3)
C26 C24 C25 110.0(3)
C19 C24 H24 107.6
C26 C24 H24 107.6
C25 C24 H24 107.6
C24 C25 H25A 109.5
C24 C25 H25B 109.5
H25A C25 H25B 109.5
C24 C25 H25C 109.5
H25A C25 H25C 109.5
H25B C25 H25C 109.5
C24 C26 H26A 109.5
C24 C26 H26B 109.5
H26A C26 H26B 109.5
C24 C26 H26C 109.5
H26A C26 H26C 109.5
H26B C26 H26C 109.5
C23 C27 C28 111.5(3)
C23 C27 C29 113.0(3)
C28 C27 C29 110.6(3)
C23 C27 H27 107.1
C28 C27 H27 107.1
C29 C27 H27 107.1
C27 C28 H28A 109.5
C27 C28 H28B 109.5
H28A C28 H28B 109.5
C27 C28 H28C 109.5
H28A C28 H28C 109.5
H28B C28 H28C 109.5
C27 C29 H29A 109.5
C27 C29 H29B 109.5
H29A C29 H29B 109.5
C27 C29 H29C 109.5
H29A C29 H29C 109.5
H29B C29 H29C 109.5
C31 C30 Mg1 116.1(3)
C31 C30 H30A 108.3
Mg1 C30 H30A 108.3
C31 C30 H30B 108.3
Mg1 C30 H30B 108.3
H30A C30 H30B 107.4
C32 C31 C30 116.7(4)
C32 C31 H31A 108.1
C30 C31 H31A 108.1
C32 C31 H31B 108.1
C30 C31 H31B 108.1
H31A C31 H31B 107.3
C33 C32 C31 114.9(4)
C33 C32 H32A 108.5
C31 C32 H32A 108.5
C33 C32 H32B 108.5
C31 C32 H32B 108.5
H32A C32 H32B 107.5
C31A C30A Mg1 112.5(10)
C31A C30A H30C 109.1
Mg1 C30A H30C 109.1
C31A C30A H30D 109.1
Mg1 C30A H30D 109.1
H30C C30A H30D 107.8
C32A C31A C30A 117.0(12)
C32A C31A H31C 108.1
C30A C31A H31C 108.1
C32A C31A H31D 108.1
C30A C31A H31D 108.1
H31C C31A H31D 107.3
C31A C32A C33A 111.0(11)
C31A C32A H32C 109.4
C33A C32A H32C 109.4
C31A C32A H32D 109.4
C33A C32A H32D 109.4
H32C C32A H32D 108.0
C32A C33A H33D 109.5
C32A C33A H33E 109.5
H33D C33A H33E 109.5
C32A C33A H33F 109.5
H33D C33A H33F 109.5
H33E C33A H33F 109.5
C41 C40 H40A 109.5
C41 C40 H40B 109.5
H40A C40 H40B 109.5
C41 C40 H40C 109.5
H40A C40 H40C 109.5
H40B C40 H40C 109.5
N4 C41 C42 124.4(2)
N4 C41 C40 119.3(2)
C42 C41 C40 116.3(2)
C41 C42 C43 129.7(2)
C41 C42 H42 115.1
C43 C42 H42 115.1
N5 C43 C42 123.4(2)
N5 C43 C44 120.7(2)
C42 C43 C44 115.8(2)
C43 C44 H44A 109.5
C43 C44 H44B 109.5
H44A C44 H44B 109.5
C43 C44 H44C 109.5
H44A C44 H44C 109.5
H44B C44 H44C 109.5
C46 C45 C50 120.6(2)
C46 C45 N4 120.7(2)
C50 C45 N4 118.7(2)
C47 C46 C45 118.3(3)
C47 C46 C51 119.4(3)
C45 C46 C51 122.2(2)
C48 C47 C46 121.1(3)
C48 C47 H47 119.4
C46 C47 H47 119.4
C49 C48 C47 119.9(3)
C49 C48 H48 120.0
C47 C48 H48 120.0
C48 C49 C50 121.4(3)
C48 C49 H49 119.3
C50 C49 H49 119.3
C49 C50 C45 118.5(3)
C49 C50 C54 119.9(3)
C45 C50 C54 121.5(2)
C46 C51 C53 110.7(3)
C46 C51 C52 113.1(3)
C53 C51 C52 110.0(3)
C46 C51 H51 107.6
C53 C51 H51 107.6
C52 C51 H51 107.6
C51 C52 H52A 109.5
C51 C52 H52B 109.5
H52A C52 H52B 109.5
C51 C52 H52C 109.5
H52A C52 H52C 109.5
H52B C52 H52C 109.5
C51 C53 H53A 109.5
C51 C53 H53B 109.5
H53A C53 H53B 109.5
C51 C53 H53C 109.5
H53A C53 H53C 109.5
H53B C53 H53C 109.5
C50 C54 C56 112.6(3)
C50 C54 C55 111.3(3)
C56 C54 C55 110.7(3)
C50 C54 H54 107.3
C56 C54 H54 107.3
C55 C54 H54 107.3
C54 C55 H55A 109.5
C54 C55 H55B 109.5
H55A C55 H55B 109.5
C54 C55 H55C 109.5
H55A C55 H55C 109.5
H55B C55 H55C 109.5
C54 C56 H56A 109.5
C54 C56 H56B 109.5
H56A C56 H56B 109.5
C54 C56 H56C 109.5
H56A C56 H56C 109.5
H56B C56 H56C 109.5
C62 C57 C58 121.1(2)
C62 C57 N5 120.7(2)
C58 C57 N5 117.9(2)
C59 C58 C57 117.6(3)
C59 C58 C63 121.0(3)
C57 C58 C63 121.4(2)
C60 C59 C58 121.8(3)
C60 C59 H59 119.1
C58 C59 H59 119.1
C59 C60 C61 120.0(3)
C59 C60 H60 120.0
C61 C60 H60 120.0
C60 C61 C62 120.8(3)
C60 C61 H61 119.6
C62 C61 H61 119.6
C61 C62 C57 118.6(3)
C61 C62 C66 119.0(3)
C57 C62 C66 122.3(2)
C58 C63 C64 112.6(2)
C58 C63 C65 113.7(3)
C64 C63 C65 109.3(2)
C58 C63 H63 107.0
C64 C63 H63 107.0
C65 C63 H63 107.0
C63 C64 H64A 109.5
C63 C64 H64B 109.5
H64A C64 H64B 109.5
C63 C64 H64C 109.5
H64A C64 H64C 109.5
H64B C64 H64C 109.5
C63 C65 H65A 109.5
C63 C65 H65B 109.5
H65A C65 H65B 109.5
C63 C65 H65C 109.5
H65A C65 H65C 109.5
H65B C65 H65C 109.5
C62 C66 C67 111.3(2)
C62 C66 C68 112.1(2)
C67 C66 C68 110.0(2)
C62 C66 H66 107.7
C67 C66 H66 107.7
C68 C66 H66 107.7
C66 C67 H67A 109.5
C66 C67 H67B 109.5
H67A C67 H67B 109.5
C66 C67 H67C 109.5
H67A C67 H67C 109.5
H67B C67 H67C 109.5
C66 C68 H68A 109.5
C66 C68 H68B 109.5
H68A C68 H68B 109.5
C66 C68 H68C 109.5
H68A C68 H68C 109.5
H68B C68 H68C 109.5
C70 C69 Mg2 116.2(2)
C70 C69 H69A 108.2
Mg2 C69 H69A 108.2
C70 C69 H69B 108.2
Mg2 C69 H69B 108.2
H69A C69 H69B 107.4
C71 C70 C69 116.1(3)
C71 C70 H70A 108.3
C69 C70 H70A 108.3
C71 C70 H70B 108.3
C69 C70 H70B 108.3
H70A C70 H70B 107.4
C72 C71 C70 112.8(3)
C72 C71 H71A 109.0
C70 C71 H71A 109.0
C72 C71 H71B 109.0
C70 C71 H71B 109.0
H71A C71 H71B 107.8
C71 C72 H72A 109.5
C71 C72 H72B 109.5
H72A C72 H72B 109.5
C71 C72 H72C 109.5
H72A C72 H72C 109.5
H72B C72 H72C 109.5
C34 N3 C38 120.0
C34 N3 Mg1 110.5(3)
C38 N3 Mg1 129.5(3)
N3 C34 C35 120.0
N3 C34 H34 120.0
C35 C34 H34 120.0
C36 C35 C34 120.0
C36 C35 H35 120.0
C34 C35 H35 120.0
C35 C36 C37 120.0
C35 C36 H36 120.0
C37 C36 H36 120.0
C38 C37 C36 120.0
C38 C37 H37 120.0
C36 C37 H37 120.0
C37 C38 N3 120.0
C37 C38 C39 119.5(5)
N3 C38 C39 120.5(5)
C34A N3A C38A 120.0
C34A N3A Mg1 110.2(2)
C38A N3A Mg1 129.4(2)
N3A C34A C35A 120.0
N3A C34A H34A 120.0
C35A C34A H34A 120.0
C34A C35A C36A 120.0
C34A C35A H35A 120.0
C36A C35A H35A 120.0
C37A C36A C35A 120.0
C37A C36A H36A 120.0
C35A C36A H36A 120.0
C38A C37A C36A 120.0
C38A C37A H37A 120.0
C36A C37A H37A 120.0
C37A C38A N3A 120.0
C37A C38A C39A 119.7(4)
N3A C38A C39A 120.3(4)
C38A C39A H39D 109.5
C38A C39A H39E 109.5
H39D C39A H39E 109.5
C38A C39A H39F 109.5
H39D C39A H39F 109.5
H39E C39A H39F 109.5
C73 N6 C77 120.0
C73 N6 Mg2 111.40(13)
C77 N6 Mg2 128.37(13)
C74 C73 N6 120.0
C74 C73 H73 120.0
N6 C73 H73 120.0
C73 C74 C75 120.0
C73 C74 H74 120.0
C75 C74 H74 120.0
C76 C75 C74 120.0
C76 C75 H75 120.0
C74 C75 H75 120.0
C75 C76 C77 120.0
C75 C76 H76 120.0
C77 C76 H76 120.0
C76 C77 N6 120.0
C76 C77 C78 121.7(2)
N6 C77 C78 118.2(2)
C73A N6A C77A 120.0
C73A N6A Mg2 108.7(3)
C77A N6A Mg2 131.1(3)
C74A C73A N6A 120.0
C74A C73A H73A 120.0
N6A C73A H73A 120.0
C75A C74A C73A 120.0
C75A C74A H74A 120.0
C73A C74A H74A 120.0
C74A C75A C76A 120.0
C74A C75A H75A 120.0
C76A C75A H75A 120.0
C75A C76A C77A 120.0
C75A C76A H76A 120.0
C77A C76A H76A 120.0
C76A C77A N6A 120.0
C76A C77A C78A 119.1(6)
N6A C77A C78A 120.9(6)
C77A C78A H78D 109.5
C77A C78A H78E 109.5
H78D C78A H78E 109.5
C77A C78A H78F 109.5
H78D C78A H78F 109.5
H78E C78A H78F 109.5
C2 N1 C6 119.6(2)
C2 N1 Mg1 123.21(18)
C6 N1 Mg1 117.17(16)
C4 N2 C18 116.7(2)
C4 N2 Mg1 121.70(18)
C18 N2 Mg1 121.56(16)
C41 N4 C45 117.6(2)
C41 N4 Mg2 121.55(17)
C45 N4 Mg2 120.87(15)
C43 N5 C57 119.8(2)
C43 N5 Mg2 122.68(17)
C57 N5 Mg2 117.44(15)
N1 Mg1 N2 91.32(9)
N1 Mg1 C30A 123.6(5)
N2 Mg1 C30A 114.6(5)
N1 Mg1 C30 114.40(17)
N2 Mg1 C30 128.91(19)
C30A Mg1 C30 14.9(5)
N1 Mg1 N3 109.94(17)
N2 Mg1 N3 107.35(17)
C30A Mg1 N3 108.3(6)
C30 Mg1 N3 104.0(2)
N1 Mg1 N3A 102.62(15)
N2 Mg1 N3A 102.41(15)
C30A Mg1 N3A 117.6(6)
C30 Mg1 N3A 112.80(19)
N3 Mg1 N3A 9.30(18)
N4 Mg2 N5 91.45(8)
N4 Mg2 C69 121.70(11)
N5 Mg2 C69 118.35(11)
N4 Mg2 N6A 107.19(19)
N5 Mg2 N6A 110.42(19)
C69 Mg2 N6A 106.75(18)
N4 Mg2 N6 101.46(9)
N5 Mg2 N6 101.89(10)
C69 Mg2 N6 117.34(11)
N6A Mg2 N6 10.81(17)

loop_
_geom_bond_atom_site_label_1
_geom_bond_atom_site_label_2
_geom_bond_distance
C1 C2 1.522(4)
C1 H1A 0.9800
C1 H1B 0.9800
C1 H1C 0.9800
C2 N1 1.317(3)
C2 C3 1.410(4)
C3 C4 1.405(4)
C3 H3 0.9500
C4 N2 1.340(3)
C4 C5 1.511(4)
C5 H5A 0.9800
C5 H5B 0.9800
C5 H5C 0.9800
C6 C7 1.406(4)
C6 C11 1.409(4)
C6 N1 1.440(3)
C7 C8 1.396(4)
C7 C12 1.512(4)
C8 C9 1.377(5)
C8 H8 0.9500
C9 C10 1.367(5)
C9 H9 0.9500
C10 C11 1.389(4)
C10 H10 0.9500
C11 C15 1.526(4)
C12 C14 1.530(5)
C12 C13 1.535(5)
C12 H12 1.0000
C13 H13A 0.9800
C13 H13B 0.9800
C13 H13C 0.9800
C14 H14A 0.9800
C14 H14B 0.9800
C14 H14C 0.9800
C15 C16 1.527(4)
C15 C17 1.536(4)
C15 H15 1.0000
C16 H16A 0.9800
C16 H16B 0.9800
C16 H16C 0.9800
C17 H17A 0.9800
C17 H17B 0.9800
C17 H17C 0.9800
C18 C19 1.405(4)
C18 C23 1.406(4)
C18 N2 1.444(3)
C19 C20 1.393(4)
C19 C24 1.519(4)
C20 C21 1.368(5)
C20 H20 0.9500
C21 C22 1.375(5)
C21 H21 0.9500
C22 C23 1.397(4)
C22 H22 0.9500
C23 C27 1.515(4)
C24 C26 1.528(4)
C24 C25 1.535(4)
C24 H24 1.0000
C25 H25A 0.9800
C25 H25B 0.9800
C25 H25C 0.9800
C26 H26A 0.9800
C26 H26B 0.9800
C26 H26C 0.9800
C27 C28 1.517(4)
C27 C29 1.535(5)
C27 H27 1.0000
C28 H28A 0.9800
C28 H28B 0.9800
C28 H28C 0.9800
C29 H29A 0.9800
C29 H29B 0.9800
C29 H29C 0.9800
C30 C31 1.557(8)
C30 Mg1 2.144(5)
C30 H30A 0.9900
C30 H30B 0.9900
C31 C32 1.519(6)
C31 H31A 0.9900
C31 H31B 0.9900
C32 C33 1.497(7)
C32 H32A 0.9900
C32 H32B 0.9900
C33 H33A 0.9800
C33 H33B 0.9800
C33 H33C 0.9800
C30A C31A 1.572(19)
C30A Mg1 2.142(19)
C30A H30C 0.9900
C30A H30D 0.9900
C31A C32A 1.474(16)
C31A H31C 0.9900
C31A H31D 0.9900
C32A C33A 1.551(19)
C32A H32C 0.9900
C32A H32D 0.9900
C33A H33D 0.9800
C33A H33E 0.9800
C33A H33F 0.9800
C40 C41 1.513(3)
C40 H40A 0.9800
C40 H40B 0.9800
C40 H40C 0.9800
C41 N4 1.334(3)
C41 C42 1.403(4)
C42 C43 1.409(4)
C42 H42 0.9500
C43 N5 1.325(3)
C43 C44 1.521(3)
C44 H44A 0.9800
C44 H44B 0.9800
C44 H44C 0.9800
C45 C46 1.408(4)
C45 C50 1.412(4)
C45 N4 1.436(3)
C46 C47 1.401(4)
C46 C51 1.513(4)
C47 C48 1.388(5)
C47 H47 0.9500
C48 C49 1.371(5)
C48 H48 0.9500
C49 C50 1.398(4)
C49 H49 0.9500
C50 C54 1.517(4)
C51 C53 1.533(5)
C51 C52 1.539(5)
C51 H51 1.0000
C52 H52A 0.9800
C52 H52B 0.9800
C52 H52C 0.9800
C53 H53A 0.9800
C53 H53B 0.9800
C53 H53C 0.9800
C54 C56 1.522(4)
C54 C55 1.524(4)
C54 H54 1.0000
C55 H55A 0.9800
C55 H55B 0.9800
C55 H55C 0.9800
C56 H56A 0.9800
C56 H56B 0.9800
C56 H56C 0.9800
C57 C62 1.401(4)
C57 C58 1.409(4)
C57 N5 1.444(3)
C58 C59 1.400(4)
C58 C63 1.520(4)
C59 C60 1.366(4)
C59 H59 0.9500
C60 C61 1.385(4)
C60 H60 0.9500
C61 C62 1.394(4)
C61 H61 0.9500
C62 C66 1.519(4)
C63 C64 1.522(4)
C63 C65 1.528(4)
C63 H63 1.0000
C64 H64A 0.9800
C64 H64B 0.9800
C64 H64C 0.9800
C65 H65A 0.9800
C65 H65B 0.9800
C65 H65C 0.9800
C66 C67 1.533(4)
C66 C68 1.534(4)
C66 H66 1.0000
C67 H67A 0.9800
C67 H67B 0.9800
C67 H67C 0.9800
C68 H68A 0.9800
C68 H68B 0.9800
C68 H68C 0.9800
C69 C70 1.560(4)
C69 Mg2 2.118(3)
C69 H69A 0.9900
C69 H69B 0.9900
C70 C71 1.507(4)
C70 H70A 0.9900
C70 H70B 0.9900
C71 C72 1.506(5)
C71 H71A 0.9900
C71 H71B 0.9900
C72 H72A 0.9800
C72 H72B 0.9800
C72 H72C 0.9800
N3 C34 1.3900
N3 C38 1.3900
N3 Mg1 2.216(4)
C34 C35 1.3900
C34 H34 0.9500
C35 C36 1.3900
C35 H35 0.9500
C36 C37 1.3900
C36 H36 0.9500
C37 C38 1.3900
C37 H37 0.9500
C38 C39 1.452(8)
C39 H39A 0.9800
C39 H39B 0.9800
C39 H39C 0.9800
N3A C34A 1.3900
N3A C38A 1.3900
N3A Mg1 2.218(3)
C34A C35A 1.3900
C34A H34A 0.9500
C35A C36A 1.3900
C35A H35A 0.9500
C36A C37A 1.3900
C36A H36A 0.9500
C37A C38A 1.3900
C37A H37A 0.9500
C38A C39A 1.479(8)
C39A H39D 0.9800
C39A H39E 0.9800
C39A H39F 0.9800
N6 C73 1.3900
N6 C77 1.3900
N6 Mg2 2.2058(18)
C73 C74 1.3900
C73 H73 0.9500
C74 C75 1.3900
C74 H74 0.9500
C75 C76 1.3900
C75 H75 0.9500
C76 C77 1.3900
C76 H76 0.9500
C77 C78 1.491(5)
C78 H78A 0.9800
C78 H78B 0.9800
C78 H78C 0.9800
N6A C73A 1.3900
N6A C77A 1.3900
N6A Mg2 2.179(5)
C73A C74A 1.3900
C73A H73A 0.9500
C74A C75A 1.3900
C74A H74A 0.9500
C75A C76A 1.3900
C75A H75A 0.9500
C76A C77A 1.3900
C76A H76A 0.9500
C77A C78A 1.485(12)
C78A H78D 0.9800
C78A H78E 0.9800
C78A H78F 0.9800
N1 Mg1 2.074(2)
N2 Mg1 2.075(2)
N4 Mg2 2.073(2)
N5 Mg2 2.081(2)

loop_
_geom_torsion_atom_site_label_1
_geom_torsion_atom_site_label_2
_geom_torsion_atom_site_label_3
_geom_torsion_atom_site_label_4
_geom_torsion
N1 C2 C3 C4 12.3(5)
C1 C2 C3 C4 -167.1(3)
C2 C3 C4 N2 -11.8(5)
C2 C3 C4 C5 166.5(3)
C11 C6 C7 C8 -1.7(4)
N1 C6 C7 C8 -176.3(2)
C11 C6 C7 C12 177.3(3)
N1 C6 C7 C12 2.7(4)
C6 C7 C8 C9 0.5(5)
C12 C7 C8 C9 -178.6(3)
C7 C8 C9 C10 0.5(5)
C8 C9 C10 C11 -0.1(5)
C9 C10 C11 C6 -1.1(4)
C9 C10 C11 C15 177.8(3)
C7 C6 C11 C10 2.0(4)
N1 C6 C11 C10 176.8(2)
C7 C6 C11 C15 -176.9(2)
N1 C6 C11 C15 -2.1(4)
C8 C7 C12 C14 65.0(4)
C6 C7 C12 C14 -114.0(3)
C8 C7 C12 C13 -59.2(4)
C6 C7 C12 C13 121.8(3)
C10 C11 C15 C16 97.1(3)
C6 C11 C15 C16 -84.1(3)
C10 C11 C15 C17 -27.5(4)
C6 C11 C15 C17 151.3(3)
C23 C18 C19 C20 -1.3(4)
N2 C18 C19 C20 -178.7(2)
C23 C18 C19 C24 178.6(3)
N2 C18 C19 C24 1.2(4)
C18 C19 C20 C21 0.7(5)
C24 C19 C20 C21 -179.2(3)
C19 C20 C21 C22 0.3(6)
C20 C21 C22 C23 -0.7(6)
C21 C22 C23 C18 0.2(5)
C21 C22 C23 C27 -179.5(3)
C19 C18 C23 C22 0.8(4)
N2 C18 C23 C22 178.3(3)
C19 C18 C23 C27 -179.5(3)
N2 C18 C23 C27 -2.1(4)
C20 C19 C24 C26 -59.0(4)
C18 C19 C24 C26 121.1(3)
C20 C19 C24 C25 64.9(4)
C18 C19 C24 C25 -115.0(3)
C22 C23 C27 C28 -62.4(4)
C18 C23 C27 C28 117.9(3)
C22 C23 C27 C29 62.9(4)
C18 C23 C27 C29 -116.8(3)
Mg1 C30 C31 C32 -170.3(3)
C30 C31 C32 C33 -67.4(6)
Mg1 C30A C31A C32A 170.2(10)
C30A C31A C32A C33A -176.0(14)
N4 C41 C42 C43 11.1(4)
C40 C41 C42 C43 -168.3(3)
C41 C42 C43 N5 -13.3(4)
C41 C42 C43 C44 166.3(3)
C50 C45 C46 C47 -2.5(4)
N4 C45 C46 C47 179.8(3)
C50 C45 C46 C51 176.8(3)
N4 C45 C46 C51 -0.9(4)
C45 C46 C47 C48 0.0(5)
C51 C46 C47 C48 -179.3(3)
C46 C47 C48 C49 1.9(5)
C47 C48 C49 C50 -1.4(5)
C48 C49 C50 C45 -1.0(4)
C48 C49 C50 C54 178.2(3)
C46 C45 C50 C49 3.0(4)
N4 C45 C50 C49 -179.3(2)
C46 C45 C50 C54 -176.2(3)
N4 C45 C50 C54 1.5(4)
C47 C46 C51 C53 65.2(4)
C45 C46 C51 C53 -114.1(3)
C47 C46 C51 C52 -58.8(4)
C45 C46 C51 C52 121.9(3)
C49 C50 C54 C56 73.3(4)
C45 C50 C54 C56 -107.5(3)
C49 C50 C54 C55 -51.7(4)
C45 C50 C54 C55 127.5(3)
C62 C57 C58 C59 -1.2(4)
N5 C57 C58 C59 -175.8(2)
C62 C57 C58 C63 177.1(2)
N5 C57 C58 C63 2.5(4)
C57 C58 C59 C60 1.7(4)
C63 C58 C59 C60 -176.6(3)
C58 C59 C60 C61 -0.5(5)
C59 C60 C61 C62 -1.2(4)
C60 C61 C62 C57 1.7(4)
C60 C61 C62 C66 179.9(3)
C58 C57 C62 C61 -0.5(4)
N5 C57 C62 C61 174.0(2)
C58 C57 C62 C66 -178.7(2)
N5 C57 C62 C66 -4.2(4)
C59 C58 C63 C64 -98.2(3)
C57 C58 C63 C64 83.5(3)
C59 C58 C63 C65 26.7(4)
C57 C58 C63 C65 -151.5(3)
C61 C62 C66 C67 -66.3(3)
C57 C62 C66 C67 111.9(3)
C61 C62 C66 C68 57.4(3)
C57 C62 C66 C68 -124.4(3)
Mg2 C69 C70 C71 -166.3(2)
C69 C70 C71 C72 167.3(3)
C38 N3 C34 C35 0.0
Mg1 N3 C34 C35 178.5(5)
N3 C34 C35 C36 0.0
C34 C35 C36 C37 0.0
C35 C36 C37 C38 0.0
C36 C37 C38 N3 0.0
C36 C37 C38 C39 178.0(6)
C34 N3 C38 C37 0.0
Mg1 N3 C38 C37 -178.2(6)
C34 N3 C38 C39 -178.0(6)
Mg1 N3 C38 C39 3.7(8)
C38A N3A C34A C35A 0.0
Mg1 N3A C34A C35A -173.3(4)
N3A C34A C35A C36A 0.0
C34A C35A C36A C37A 0.0
C35A C36A C37A C38A 0.0
C36A C37A C38A N3A 0.0
C36A C37A C38A C39A -177.7(5)
C34A N3A C38A C37A 0.0
Mg1 N3A C38A C37A 171.9(5)
C34A N3A C38A C39A 177.7(6)
Mg1 N3A C38A C39A -10.4(7)
C77 N6 C73 C74 0.0
Mg2 N6 C73 C74 174.92(18)
N6 C73 C74 C75 0.0
C73 C74 C75 C76 0.0
C74 C75 C76 C77 0.0
C75 C76 C77 N6 0.0
C75 C76 C77 C78 177.2(3)
C73 N6 C77 C76 0.0
Mg2 N6 C77 C76 -174.0(2)
C73 N6 C77 C78 -177.3(3)
Mg2 N6 C77 C78 8.8(3)
C77A N6A C73A C74A 0.0
Mg2 N6A C73A C74A -176.5(5)
N6A C73A C74A C75A 0.0
C73A C74A C75A C76A 0.0
C74A C75A C76A C77A 0.0
C75A C76A C77A N6A 0.0
C75A C76A C77A C78A -179.6(8)
C73A N6A C77A C76A 0.0
Mg2 N6A C77A C76A 175.6(6)
C73A N6A C77A C78A 179.6(8)
Mg2 N6A C77A C78A -4.8(9)
C3 C2 N1 C6 -171.0(2)
C1 C2 N1 C6 8.3(4)
C3 C2 N1 Mg1 10.6(4)
C1 C2 N1 Mg1 -170.04(19)
C7 C6 N1 C2 -87.5(3)
C11 C6 N1 C2 97.7(3)
C7 C6 N1 Mg1 90.9(3)
C11 C6 N1 Mg1 -83.8(3)
C3 C4 N2 C18 167.7(2)
C5 C4 N2 C18 -10.5(4)
C3 C4 N2 Mg1 -11.4(4)
C5 C4 N2 Mg1 170.4(2)
C19 C18 N2 C4 -83.0(3)
C23 C18 N2 C4 99.5(3)
C19 C18 N2 Mg1 96.1(3)
C23 C18 N2 Mg1 -81.4(3)
C42 C41 N4 C45 -165.2(2)
C40 C41 N4 C45 14.1(3)
C42 C41 N4 Mg2 13.2(3)
C40 C41 N4 Mg2 -167.42(18)
C46 C45 N4 C41 -97.1(3)
C50 C45 N4 C41 85.1(3)
C46 C45 N4 Mg2 84.4(3)
C50 C45 N4 Mg2 -93.3(2)
C42 C43 N5 C57 173.4(2)
C44 C43 N5 C57 -6.2(3)
C42 C43 N5 Mg2 -9.3(3)
C44 C43 N5 Mg2 171.05(18)
C62 C57 N5 C43 85.8(3)
C58 C57 N5 C43 -99.5(3)
C62 C57 N5 Mg2 -91.6(2)
C58 C57 N5 Mg2 83.1(2)
C2 N1 Mg1 N2 -23.1(2)
C6 N1 Mg1 N2 158.43(19)
C2 N1 Mg1 C30A -144.1(6)
C6 N1 Mg1 C30A 37.4(6)
C2 N1 Mg1 C30 -157.6(3)
C6 N1 Mg1 C30 24.0(3)
C2 N1 Mg1 N3 85.9(3)
C6 N1 Mg1 N3 -92.6(2)
C2 N1 Mg1 N3A 79.9(2)
C6 N1 Mg1 N3A -98.5(2)
C4 N2 Mg1 N1 23.2(2)
C18 N2 Mg1 N1 -155.89(19)
C4 N2 Mg1 C30A 151.5(6)
C18 N2 Mg1 C30A -27.6(6)
C4 N2 Mg1 C30 146.5(2)
C18 N2 Mg1 C30 -32.5(3)
C4 N2 Mg1 N3 -88.2(2)
C18 N2 Mg1 N3 92.7(2)
C4 N2 Mg1 N3A -80.0(2)
C18 N2 Mg1 N3A 100.9(2)
C31A C30A Mg1 N1 -44.2(15)
C31A C30A Mg1 N2 -153.8(10)
C31A C30A Mg1 C30 11.1(16)
C31A C30A Mg1 N3 86.4(12)
C31A C30A Mg1 N3A 85.8(13)
C31 C30 Mg1 N1 -53.6(4)
C31 C30 Mg1 N2 -167.1(3)
C31 C30 Mg1 C30A 175(3)
C31 C30 Mg1 N3 66.4(4)
C31 C30 Mg1 N3A 63.2(4)
C34 N3 Mg1 N1 131.0(2)
C38 N3 Mg1 N1 -50.6(5)
C34 N3 Mg1 N2 -131.0(2)
C38 N3 Mg1 N2 47.4(5)
C34 N3 Mg1 C30A -6.7(5)
C38 N3 Mg1 C30A 171.6(6)
C34 N3 Mg1 C30 8.1(3)
C38 N3 Mg1 C30 -173.5(4)
C34 N3 Mg1 N3A 170.0(19)
C38 N3 Mg1 N3A -11.6(15)
C34A N3A Mg1 N1 -50.8(2)
C38A N3A Mg1 N1 136.7(4)
C34A N3A Mg1 N2 43.4(2)
C38A N3A Mg1 N2 -129.1(4)
C34A N3A Mg1 C30A 170.0(5)
C38A N3A Mg1 C30A -2.5(7)
C34A N3A Mg1 C30 -174.4(2)
C38A N3A Mg1 C30 13.1(5)
C34A N3A Mg1 N3 166.5(19)
C38A N3A Mg1 N3 -6.0(15)
C41 N4 Mg2 N5 -24.48(19)
C45 N4 Mg2 N5 153.91(19)
C41 N4 Mg2 C69 -149.51(19)
C45 N4 Mg2 C69 28.9(2)
C41 N4 Mg2 N6A 87.4(3)
C45 N4 Mg2 N6A -94.2(3)
C41 N4 Mg2 N6 78.0(2)
C45 N4 Mg2 N6 -103.65(19)
C43 N5 Mg2 N4 22.8(2)
C57 N5 Mg2 N4 -159.83(17)
C43 N5 Mg2 C69 150.50(19)
C57 N5 Mg2 C69 -32.2(2)
C43 N5 Mg2 N6A -86.1(3)
C57 N5 Mg2 N6A 91.2(3)
C43 N5 Mg2 N6 -79.2(2)
C57 N5 Mg2 N6 98.14(18)
C70 C69 Mg2 N4 156.64(19)
C70 C69 Mg2 N5 45.1(3)
C70 C69 Mg2 N6A -80.1(3)
C70 C69 Mg2 N6 -77.8(2)
C73A N6A Mg2 N4 130.0(3)
C77A N6A Mg2 N4 -46.0(5)
C73A N6A Mg2 N5 -131.8(3)
C77A N6A Mg2 N5 52.3(5)
C73A N6A Mg2 C69 -1.9(3)
C77A N6A Mg2 C69 -177.8(4)
C73A N6A Mg2 N6 -170.7(14)
C77A N6A Mg2 N6 13.3(10)
C73 N6 Mg2 N4 -46.35(13)
C77 N6 Mg2 N4 128.04(16)
C73 N6 Mg2 N5 47.61(13)
C77 N6 Mg2 N5 -138.00(16)
C73 N6 Mg2 C69 178.54(14)
C77 N6 Mg2 C69 -7.1(2)
C73 N6 Mg2 N6A -169.4(13)
C77 N6 Mg2 N6A 4.9(12)
